data_1544239
loop_
_publ_author_name
'Xiong, Jin'
'Ding, Hai-Yan'
'Meng, Yin-Shan'
'Gao, Chen'
'Zhang, Xue-Jing'
'Meng, Zhao-Sha'
'Zhang, Yi-Quan'
'Shi, Wei'
'Wang, Bing-Wu'
'Gao, Song'

_publ_section_title
;
 Hydroxide-bridged five-coordinate Dy(III) single-molecule magnet
 exhibiting the record thermal relaxation barrier of magnetization among
 lanthanide-only dimers.
;
_journal_issue 2
_journal_name_full 'Chemical science'
_journal_page_first 1288
_journal_page_last 1294
_journal_paper_doi 10.1039/c6sc03621j
_journal_volume 8
_journal_year 2017
_chemical_formula_sum 'C64 H102 Gd2 O8'
_chemical_formula_weight 1313.96
_chemical_name_systematic
; 
 ? 
;
_space_group_IT_number 61
_symmetry_cell_setting orthorhombic
_symmetry_space_group_name_Hall '-P 2ac 2ab'
_symmetry_space_group_name_H-M 'P b c a'
_atom_sites_solution_hydrogens geom
_atom_sites_solution_primary direct
_atom_sites_solution_secondary difmap
_audit_creation_method SHELXL-97
_audit_update_record
;
2016-09-24 deposited with the CCDC.
2016-10-03 downloaded from the CCDC.
;
_cell_angle_alpha 90.00
_cell_angle_beta 90.00
_cell_angle_gamma 90.00
_cell_formula_units_Z 4
_cell_length_a 19.3419(3)
_cell_length_b 15.68151(18)
_cell_length_c 20.7720(3)
_cell_measurement_reflns_used 39277
_cell_measurement_temperature 180(2)
_cell_measurement_theta_max 30.2640
_cell_measurement_theta_min 3.3310
_cell_volume 6300.36(15)
_computing_cell_refinement
;
CrysAlisPro, Agilent Technologies,
Version 1.171.37.35 (release 13-08-2014 CrysAlis171 .NET)
(compiled Aug 13 2014,18:06:01)
;
_computing_data_collection
;
CrysAlisPro, Agilent Technologies,
Version 1.171.37.35 (release 13-08-2014 CrysAlis171 .NET)
(compiled Aug 13 2014,18:06:01)
;
_computing_data_reduction
;
CrysAlisPro, Agilent Technologies,
Version 1.171.37.35 (release 13-08-2014 CrysAlis171 .NET)
(compiled Aug 13 2014,18:06:01)
;
_computing_structure_refinement 'SHELXL-97 (Sheldrick, 1997)'
_computing_structure_solution 'SHELXS-97 (Sheldrick, 1990)'
_diffrn_ambient_temperature 180(2)
_diffrn_detector_area_resol_mean 10.3914
_diffrn_measured_fraction_theta_full 0.999
_diffrn_measured_fraction_theta_max 0.999
_diffrn_measurement_device_type 'SuperNova, Dual, Cu at zero, Atlas'
_diffrn_measurement_method '\w scans'
_diffrn_radiation_monochromator mirror
_diffrn_radiation_source 'SuperNova (Mo) X-ray Source'
_diffrn_radiation_type MoK\a
_diffrn_radiation_wavelength 0.71073
_diffrn_reflns_av_R_equivalents 0.0415
_diffrn_reflns_av_sigmaI/netI 0.0172
_diffrn_reflns_limit_h_max 25
_diffrn_reflns_limit_h_min -25
_diffrn_reflns_limit_k_max 20
_diffrn_reflns_limit_k_min -20
_diffrn_reflns_limit_l_max 27
_diffrn_reflns_limit_l_min -27
_diffrn_reflns_number 108795
_diffrn_reflns_theta_full 27.88
_diffrn_reflns_theta_max 27.88
_diffrn_reflns_theta_min 2.78
_exptl_absorpt_coefficient_mu 2.139
_exptl_absorpt_correction_T_max 0.857
_exptl_absorpt_correction_T_min 0.779
_exptl_absorpt_correction_type gaussian
_exptl_absorpt_process_details
;
CrysAlisPro, Agilent Technologies,
Version 1.171.37.35 (release 13-08-2014 CrysAlis171 .NET)
(compiled Aug 13 2014,18:06:01)
Numerical absorption correction based on gaussian integration over
            a multifaceted crystal model
Empirical absorption correction using spherical harmonics,
 implemented in SCALE3 ABSPACK scaling algorithm.
;
_exptl_crystal_colour colourless
_exptl_crystal_density_diffrn 1.385
_exptl_crystal_density_method 'not measured'
_exptl_crystal_description block
_exptl_crystal_F_000 2712
_exptl_crystal_size_max 0.1586
_exptl_crystal_size_mid 0.1242
_exptl_crystal_size_min 0.0918
_refine_diff_density_max 1.379
_refine_diff_density_min -0.647
_refine_diff_density_rms 0.077
_refine_ls_extinction_method none
_refine_ls_goodness_of_fit_ref 1.138
_refine_ls_hydrogen_treatment mixed
_refine_ls_matrix_type full
_refine_ls_number_parameters 337
_refine_ls_number_reflns 7513
_refine_ls_number_restraints 2
_refine_ls_restrained_S_all 1.139
_refine_ls_R_factor_all 0.0373
_refine_ls_R_factor_gt 0.0237
_refine_ls_shift/su_max 0.000
_refine_ls_shift/su_mean 0.000
_refine_ls_structure_factor_coef Fsqd
_refine_ls_weighting_details 'calc w=1/[\s^2^(Fo^2^)+(0.0131P)^2^+8.1108P] where P=(Fo^2^+2Fc^2^)/3'
_refine_ls_weighting_scheme calc
_refine_ls_wR_factor_gt 0.0471
_refine_ls_wR_factor_ref 0.0535
_reflns_number_gt 6070
_reflns_number_total 7513
_reflns_threshold_expression >2sigma(I)
_cod_data_source_file c6sc03621j2.cif
_cod_data_source_block gd2
_cod_depositor_comments
;Adding full bibliography for 1544237--1544239.cif.

 Adding full bibliography for 1544237--1544239.cif.
;
_cod_original_cell_volume 6300.37(14)
_cod_database_code 1544239

loop_
_symmetry_equiv_pos_as_xyz
'x, y, z'
'-x+1/2, -y, z+1/2'
'-x, y+1/2, -z+1/2'
'x+1/2, -y+1/2, -z'
'-x, -y, -z'
'x-1/2, y, -z-1/2'
'x, -y-1/2, z-1/2'
'-x-1/2, y-1/2, z'

loop_
_atom_site_label
_atom_site_type_symbol
_atom_site_fract_x
_atom_site_fract_y
_atom_site_fract_z
_atom_site_U_iso_or_equiv
_atom_site_adp_type
_atom_site_occupancy
_atom_site_symmetry_multiplicity
_atom_site_calc_flag
_atom_site_refinement_flags
Gd1 Gd 0.013128(6) 0.392599(7) 0.537653(5) 0.02090(4) Uani 1 1 d D
O1 O 0.01452(8) 0.41215(11) 0.63823(8) 0.0259(4) Uani 1 1 d .
C1 C 0.02220(12) 0.41698(14) 0.70280(11) 0.0230(5) Uani 1 1 d .
O2 O 0.08231(8) 0.28983(10) 0.51298(8) 0.0259(4) Uani 1 1 d .
C2 C 0.08260(13) 0.45463(16) 0.72918(12) 0.0279(5) Uani 1 1 d .
O3 O -0.07865(9) 0.30360(11) 0.49636(9) 0.0302(4) Uani 1 1 d .
C3 C 0.09105(14) 0.45147(17) 0.79562(13) 0.0349(6) Uani 1 1 d .
H3A H 0.1317 0.4752 0.8140 0.042 Uiso 1 1 calc R
O4 O -0.06598(9) 0.49773(11) 0.51183(9) 0.0294(4) Uani 1 1 d D
H4 H -0.0995(14) 0.5044(19) 0.5249(14) 0.035 Uiso 1 1 d D
C4 C 0.04262(15) 0.41517(19) 0.83556(13) 0.0391(6) Uani 1 1 d .
H4B H 0.0507 0.4116 0.8806 0.047 Uiso 1 1 calc R
C5 C -0.01762(14) 0.38410(16) 0.80964(12) 0.0306(5) Uani 1 1 d .
H5A H -0.0517 0.3614 0.8377 0.037 Uiso 1 1 calc R
C6 C -0.03045(12) 0.38474(15) 0.74383(11) 0.0250(5) Uani 1 1 d .
C7 C 0.13550(13) 0.50227(17) 0.68759(13) 0.0328(6) Uani 1 1 d .
C8 C 0.09913(15) 0.57519(18) 0.65206(15) 0.0403(7) Uani 1 1 d .
H8A H 0.1328 0.6058 0.6254 0.060 Uiso 1 1 calc R
H8B H 0.0788 0.6145 0.6835 0.060 Uiso 1 1 calc R
H8C H 0.0625 0.5519 0.6246 0.060 Uiso 1 1 calc R
C9 C 0.17226(14) 0.4424(2) 0.63985(15) 0.0417(7) Uani 1 1 d .
H9A H 0.1951 0.3964 0.6636 0.063 Uiso 1 1 calc R
H9B H 0.2068 0.4747 0.6155 0.063 Uiso 1 1 calc R
H9C H 0.1382 0.4181 0.6101 0.063 Uiso 1 1 calc R
C10 C 0.19266(15) 0.5440(2) 0.72840(16) 0.0496(8) Uani 1 1 d .
H10A H 0.2177 0.4999 0.7523 0.074 Uiso 1 1 calc R
H10B H 0.1718 0.5843 0.7588 0.074 Uiso 1 1 calc R
H10C H 0.2249 0.5744 0.7001 0.074 Uiso 1 1 calc R
C11 C -0.10015(13) 0.35352(16) 0.71772(12) 0.0281(5) Uani 1 1 d .
C12 C -0.09089(15) 0.27288(17) 0.67742(14) 0.0387(6) Uani 1 1 d .
H12A H -0.0687 0.2287 0.7036 0.058 Uiso 1 1 calc R
H12B H -0.0619 0.2856 0.6400 0.058 Uiso 1 1 calc R
H12C H -0.1362 0.2526 0.6629 0.058 Uiso 1 1 calc R
C13 C -0.13481(13) 0.42457(17) 0.67865(13) 0.0325(6) Uani 1 1 d .
H13A H -0.1401 0.4754 0.7057 0.049 Uiso 1 1 calc R
H13B H -0.1804 0.4053 0.6641 0.049 Uiso 1 1 calc R
H13C H -0.1061 0.4384 0.6412 0.049 Uiso 1 1 calc R
C14 C -0.15117(14) 0.33085(19) 0.77193(14) 0.0387(6) Uani 1 1 d .
H14A H -0.1587 0.3810 0.7992 0.058 Uiso 1 1 calc R
H14B H -0.1320 0.2844 0.7980 0.058 Uiso 1 1 calc R
H14C H -0.1953 0.3127 0.7531 0.058 Uiso 1 1 calc R
C15 C 0.12045(12) 0.22396(14) 0.49150(12) 0.0247(5) Uani 1 1 d .
C16 C 0.15269(12) 0.22871(15) 0.42984(12) 0.0253(5) Uani 1 1 d .
C17 C 0.19014(13) 0.15858(16) 0.40816(14) 0.0324(6) Uani 1 1 d .
H17A H 0.2111 0.1608 0.3668 0.039 Uiso 1 1 calc R
C18 C 0.19768(14) 0.08619(17) 0.44486(15) 0.0385(7) Uani 1 1 d .
H18A H 0.2234 0.0391 0.4289 0.046 Uiso 1 1 calc R
C19 C 0.16789(14) 0.08259(16) 0.50435(15) 0.0372(6) Uani 1 1 d .
H19A H 0.1739 0.0324 0.5294 0.045 Uiso 1 1 calc R
C20 C 0.12891(13) 0.14946(15) 0.53009(13) 0.0290(5) Uani 1 1 d .
C21 C 0.14911(12) 0.30937(16) 0.38779(12) 0.0278(5) Uani 1 1 d .
C22 C 0.07413(13) 0.33373(17) 0.37135(13) 0.0312(6) Uani 1 1 d .
H22A H 0.0517 0.2861 0.3490 0.047 Uiso 1 1 calc R
H22B H 0.0740 0.3841 0.3434 0.047 Uiso 1 1 calc R
H22C H 0.0489 0.3465 0.4111 0.047 Uiso 1 1 calc R
C23 C 0.18724(13) 0.38145(16) 0.42295(14) 0.0328(6) Uani 1 1 d .
H23A H 0.2347 0.3634 0.4325 0.049 Uiso 1 1 calc R
H23B H 0.1631 0.3947 0.4632 0.049 Uiso 1 1 calc R
H23C H 0.1883 0.4323 0.3956 0.049 Uiso 1 1 calc R
C24 C 0.18510(15) 0.2980(2) 0.32226(14) 0.0429(7) Uani 1 1 d .
H24A H 0.1622 0.2523 0.2981 0.064 Uiso 1 1 calc R
H24B H 0.2338 0.2831 0.3291 0.064 Uiso 1 1 calc R
H24C H 0.1822 0.3513 0.2978 0.064 Uiso 1 1 calc R
C25 C 0.09499(15) 0.13943(17) 0.59657(14) 0.0363(6) Uani 1 1 d .
C26 C 0.01597(15) 0.13372(19) 0.58891(16) 0.0437(7) Uani 1 1 d .
H26A H 0.0045 0.0870 0.5595 0.066 Uiso 1 1 calc R
H26B H -0.0016 0.1875 0.5714 0.066 Uiso 1 1 calc R
H26C H -0.0052 0.1230 0.6310 0.066 Uiso 1 1 calc R
C27 C 0.11732(18) 0.0562(2) 0.63049(17) 0.0549(9) Uani 1 1 d .
H27A H 0.1058 0.0073 0.6032 0.082 Uiso 1 1 calc R
H27B H 0.0930 0.0511 0.6717 0.082 Uiso 1 1 calc R
H27C H 0.1673 0.0574 0.6381 0.082 Uiso 1 1 calc R
C28 C 0.11484(19) 0.2118(2) 0.64233(15) 0.0510(8) Uani 1 1 d .
H28A H 0.0922 0.2031 0.6840 0.076 Uiso 1 1 calc R
H28B H 0.0999 0.2664 0.6240 0.076 Uiso 1 1 calc R
H28C H 0.1651 0.2124 0.6482 0.076 Uiso 1 1 calc R
C29 C -0.07106(14) 0.23054(16) 0.45370(13) 0.0323(6) Uani 1 1 d .
H29A H -0.0305 0.1956 0.4660 0.039 Uiso 1 1 calc R
H29B H -0.0656 0.2491 0.4084 0.039 Uiso 1 1 calc R
C30 C -0.13738(15) 0.18106(18) 0.46257(15) 0.0402(6) Uani 1 1 d .
H30A H -0.1365 0.1470 0.5027 0.048 Uiso 1 1 calc R
H30B H -0.1464 0.1429 0.4255 0.048 Uiso 1 1 calc R
C31 C -0.19028(14) 0.25239(19) 0.46631(15) 0.0407(7) Uani 1 1 d .
H31A H -0.2024 0.2738 0.4229 0.049 Uiso 1 1 calc R
H31B H -0.2329 0.2334 0.4885 0.049 Uiso 1 1 calc R
C32 C -0.15274(13) 0.31947(19) 0.50495(14) 0.0378(6) Uani 1 1 d .
H32A H -0.1649 0.3772 0.4893 0.045 Uiso 1 1 calc R
H32B H -0.1654 0.3152 0.5510 0.045 Uiso 1 1 calc R

loop_
_atom_site_aniso_label
_atom_site_aniso_U_11
_atom_site_aniso_U_22
_atom_site_aniso_U_33
_atom_site_aniso_U_23
_atom_site_aniso_U_13
_atom_site_aniso_U_12
Gd1 0.02566(6) 0.01736(6) 0.01970(6) -0.00088(4) -0.00037(5) 0.00380(4)
O1 0.0260(8) 0.0310(9) 0.0209(8) 0.0012(7) 0.0002(7) -0.0019(7)
C1 0.0279(13) 0.0211(11) 0.0199(11) -0.0004(9) -0.0021(9) 0.0023(9)
O2 0.0290(9) 0.0197(8) 0.0291(9) 0.0001(7) 0.0015(7) 0.0063(7)
C2 0.0265(13) 0.0268(12) 0.0305(13) 0.0024(10) -0.0027(10) 0.0024(10)
O3 0.0278(9) 0.0290(9) 0.0339(10) -0.0124(8) 0.0023(8) 0.0022(7)
C3 0.0327(14) 0.0394(15) 0.0326(14) 0.0001(12) -0.0099(11) 0.0007(12)
O4 0.0269(9) 0.0252(9) 0.0360(10) 0.0031(8) 0.0049(8) 0.0068(7)
C4 0.0427(16) 0.0520(17) 0.0225(13) 0.0052(12) -0.0072(12) 0.0038(13)
C5 0.0341(14) 0.0343(13) 0.0235(12) 0.0069(10) 0.0025(11) 0.0049(11)
C6 0.0270(12) 0.0246(11) 0.0233(11) 0.0022(9) 0.0007(9) 0.0045(9)
C7 0.0266(13) 0.0371(14) 0.0347(14) 0.0010(12) -0.0030(11) -0.0052(11)
C8 0.0458(17) 0.0314(14) 0.0436(17) 0.0064(13) -0.0028(14) -0.0071(12)
C9 0.0277(14) 0.0490(17) 0.0484(18) -0.0032(14) 0.0052(13) -0.0042(12)
C10 0.0378(16) 0.0570(19) 0.054(2) -0.0028(16) -0.0058(14) -0.0166(15)
C11 0.0305(13) 0.0287(12) 0.0251(12) 0.0016(10) 0.0007(10) -0.0010(10)
C12 0.0447(16) 0.0333(14) 0.0381(16) -0.0050(12) 0.0074(13) -0.0083(12)
C13 0.0251(13) 0.0403(14) 0.0321(14) 0.0044(12) -0.0015(11) 0.0007(11)
C14 0.0342(15) 0.0470(16) 0.0349(15) 0.0006(13) 0.0063(12) -0.0076(13)
C15 0.0206(11) 0.0202(11) 0.0332(13) -0.0028(10) -0.0023(10) 0.0024(9)
C16 0.0199(11) 0.0228(12) 0.0333(13) -0.0041(10) -0.0024(10) 0.0007(9)
C17 0.0239(13) 0.0346(14) 0.0385(15) -0.0092(11) 0.0007(11) 0.0022(11)
C18 0.0300(14) 0.0278(13) 0.0577(19) -0.0105(12) 0.0005(13) 0.0077(11)
C19 0.0320(14) 0.0221(12) 0.0575(19) 0.0040(12) -0.0046(13) 0.0053(10)
C20 0.0264(13) 0.0208(11) 0.0399(15) 0.0011(11) -0.0014(11) 0.0030(9)
C21 0.0244(12) 0.0284(12) 0.0307(13) 0.0004(10) 0.0015(10) 0.0014(10)
C22 0.0292(13) 0.0345(14) 0.0301(14) 0.0045(11) -0.0028(11) 0.0010(11)
C23 0.0244(12) 0.0283(13) 0.0456(16) 0.0051(12) -0.0011(11) -0.0008(10)
C24 0.0390(16) 0.0512(18) 0.0386(16) 0.0042(14) 0.0112(13) 0.0062(13)
C25 0.0424(16) 0.0271(13) 0.0394(16) 0.0101(12) -0.0004(12) 0.0068(12)
C26 0.0412(16) 0.0385(15) 0.0513(18) 0.0100(14) 0.0114(14) 0.0073(13)
C27 0.064(2) 0.0389(17) 0.061(2) 0.0223(16) 0.0039(17) 0.0144(15)
C28 0.074(2) 0.0419(17) 0.0374(17) 0.0057(14) -0.0087(16) 0.0049(16)
C29 0.0345(14) 0.0283(13) 0.0340(15) -0.0093(11) 0.0047(11) 0.0009(11)
C30 0.0426(16) 0.0332(14) 0.0448(16) -0.0036(13) 0.0084(14) -0.0086(12)
C31 0.0319(14) 0.0456(16) 0.0445(17) -0.0019(14) 0.0045(13) -0.0081(13)
C32 0.0254(13) 0.0472(16) 0.0408(16) -0.0083(13) 0.0034(12) 0.0070(12)

loop_
_atom_type_symbol
_atom_type_description
_atom_type_scat_dispersion_real
_atom_type_scat_dispersion_imag
_atom_type_scat_source
C C 0.0033 0.0016 'International Tables Vol C Tables 4.2.6.8 and 6.1.1.4'
H H 0.0000 0.0000 'International Tables Vol C Tables 4.2.6.8 and 6.1.1.4'
O O 0.0106 0.0060 'International Tables Vol C Tables 4.2.6.8 and 6.1.1.4'
Gd Gd -0.1653 3.9035 'International Tables Vol C Tables 4.2.6.8 and 6.1.1.4'

loop_
_geom_angle_atom_site_label_1
_geom_angle_atom_site_label_2
_geom_angle_atom_site_label_3
_geom_angle
_geom_angle_site_symmetry_1
_geom_angle_site_symmetry_3
O1 Gd1 O2 109.61(6) . .
O1 Gd1 O4 109.59(7) . 5_566
O2 Gd1 O4 100.42(6) . 5_566
O1 Gd1 O4 97.73(6) . .
O2 Gd1 O4 152.66(6) . .
O4 Gd1 O4 69.49(7) 5_566 .
O1 Gd1 O3 116.40(6) . .
O2 Gd1 O3 86.55(6) . .
O4 Gd1 O3 127.84(7) 5_566 .
O4 Gd1 O3 80.98(6) . .
O1 Gd1 Gd1 106.51(5) . 5_566
O2 Gd1 Gd1 131.03(4) . 5_566
O4 Gd1 Gd1 35.29(4) 5_566 5_566
O4 Gd1 Gd1 34.19(5) . 5_566
O3 Gd1 Gd1 105.75(4) . 5_566
C1 O1 Gd1 172.44(15) . .
O1 C1 C2 119.8(2) . .
O1 C1 C6 119.8(2) . .
C2 C1 C6 120.4(2) . .
C15 O2 Gd1 173.11(16) . .
C3 C2 C1 117.7(2) . .
C3 C2 C7 119.9(2) . .
C1 C2 C7 122.3(2) . .
C29 O3 C32 107.84(19) . .
C29 O3 Gd1 126.64(14) . .
C32 O3 Gd1 125.26(15) . .
C4 C3 C2 122.3(3) . .
Gd1 O4 Gd1 110.51(7) 5_566 .
C5 C4 C3 119.2(2) . .
C4 C5 C6 122.3(2) . .
C5 C6 C1 117.7(2) . .
C5 C6 C11 120.2(2) . .
C1 C6 C11 122.1(2) . .
C8 C7 C2 109.2(2) . .
C8 C7 C9 110.9(2) . .
C2 C7 C9 112.0(2) . .
C8 C7 C10 106.1(2) . .
C2 C7 C10 112.1(2) . .
C9 C7 C10 106.4(2) . .
C12 C11 C13 111.3(2) . .
C12 C11 C6 110.8(2) . .
C13 C11 C6 109.9(2) . .
C12 C11 C14 106.6(2) . .
C13 C11 C14 105.9(2) . .
C6 C11 C14 112.3(2) . .
O2 C15 C20 120.4(2) . .
O2 C15 C16 119.8(2) . .
C20 C15 C16 119.8(2) . .
C17 C16 C15 118.5(2) . .
C17 C16 C21 119.3(2) . .
C15 C16 C21 122.2(2) . .
C18 C17 C16 121.9(3) . .
C19 C18 C17 119.4(2) . .
C18 C19 C20 122.9(3) . .
C19 C20 C15 117.5(2) . .
C19 C20 C25 119.8(2) . .
C15 C20 C25 122.7(2) . .
C23 C21 C22 112.1(2) . .
C23 C21 C16 108.3(2) . .
C22 C21 C16 111.9(2) . .
C23 C21 C24 106.8(2) . .
C22 C21 C24 105.0(2) . .
C16 C21 C24 112.7(2) . .
C28 C25 C20 112.0(2) . .
C28 C25 C26 110.9(3) . .
C20 C25 C26 109.7(2) . .
C28 C25 C27 105.9(2) . .
C20 C25 C27 112.1(2) . .
C26 C25 C27 106.0(2) . .
O3 C29 C30 104.1(2) . .
C29 C30 C31 101.5(2) . .
C32 C31 C30 102.5(2) . .
O3 C32 C31 106.7(2) . .

loop_
_geom_bond_atom_site_label_1
_geom_bond_atom_site_label_2
_geom_bond_distance
_geom_bond_site_symmetry_2
Gd1 O1 2.1118(16) .
Gd1 O2 2.1564(16) .
Gd1 O4 2.2492(18) 5_566
Gd1 O4 2.3124(17) .
Gd1 O3 2.4155(17) .
Gd1 Gd1 3.7485(2) 5_566
O1 C1 1.351(3) .
C1 C2 1.419(3) .
C1 C6 1.421(3) .
O2 C15 1.346(3) .
C2 C3 1.391(4) .
C2 C7 1.533(4) .
O3 C29 1.456(3) .
O3 C32 1.465(3) .
C3 C4 1.375(4) .
O4 Gd1 2.2492(18) 5_566
C4 C5 1.373(4) .
C5 C6 1.389(3) .
C6 C11 1.533(3) .
C7 C8 1.532(4) .
C7 C9 1.539(4) .
C7 C10 1.539(4) .
C11 C12 1.527(4) .
C11 C13 1.533(3) .
C11 C14 1.539(3) .
C15 C20 1.426(3) .
C15 C16 1.426(3) .
C16 C17 1.392(3) .
C16 C21 1.539(3) .
C17 C18 1.375(4) .
C18 C19 1.365(4) .
C19 C20 1.398(4) .
C20 C25 1.537(4) .
C21 C23 1.535(3) .
C21 C22 1.538(3) .
C21 C24 1.539(4) .
C25 C28 1.530(4) .
C25 C26 1.539(4) .
C25 C27 1.545(4) .
C29 C30 1.511(4) .
C30 C31 1.518(4) .
C31 C32 1.509(4) .
